data_7119030
loop_
_publ_author_name
'Jin, Mingoo'
'Seki, Tomohiro'
'Ito, Hajime'

_publ_section_title
;
 Luminescent mechanochromism of a chiral complex: distinct crystal
 structures and color changes of racemic and homochiral gold( <scp>i</scp>
 ) isocyanide complexes with a binaphthyl moiety
;
_journal_issue 52
_journal_name_full 'Chem. Commun.'
_journal_page_first 8083
_journal_page_last 8086
_journal_paper_doi 10.1039/C6CC03541H
_journal_volume 52
_journal_year 2016
_chemical_formula_moiety 'C34.25 H22.5 Au2 Cl0.5 N2'
_chemical_formula_sum 'C34.25 H22.5 Au2 Cl0.5 N2'
_chemical_formula_weight 873.73
_space_group_crystal_system orthorhombic
_space_group_IT_number 60
_space_group_name_Hall '-P 2n 2ab'
_space_group_name_H-M_alt 'P b c n'
_symmetry_space_group_name_Hall '-P 2n 2ab'
_symmetry_space_group_name_H-M 'P b c n'
_atom_sites_solution_hydrogens geom
_atom_sites_solution_primary direct
_atom_sites_solution_secondary difmap
_audit_update_record
;
2016-04-05 deposited with the CCDC.
2016-05-06 downloaded from the CCDC.
;
_cell_angle_alpha 90.0000
_cell_angle_beta 90.0000
_cell_angle_gamma 90.0000
_cell_formula_units_Z 8
_cell_length_a 13.0435(4)
_cell_length_b 18.7272(7)
_cell_length_c 23.6159(9)
_cell_measurement_reflns_used 34419
_cell_measurement_temperature 123
_cell_measurement_theta_max 27.47
_cell_measurement_theta_min 3.02
_cell_volume 5768.6(4)
_computing_cell_refinement 'RAPID AUTO'
_computing_data_collection 'RAPID AUTO (Rigaku, ????)'
_computing_data_reduction 'RAPID AUTO'
_computing_molecular_graphics 'CrystalStructure 4.1'
_computing_publication_material 'CrystalStructure 4.1 (Rigaku, 2014)'
_computing_structure_refinement 'SHELXL2013 (Sheldrick, 2008)'
_computing_structure_solution 'SHELXS2013 (Sheldrick, 2008)'
_diffrn_ambient_temperature 123
_diffrn_detector_area_resol_mean 10.000
_diffrn_measured_fraction_theta_full 0.998
_diffrn_measured_fraction_theta_max 0.998
_diffrn_measurement_device_type 'Rigaku R-AXIS RAPID'
_diffrn_measurement_method \w
_diffrn_radiation_type 'Mo K\a'
_diffrn_radiation_wavelength 0.71075
_diffrn_reflns_av_R_equivalents 0.0887
_diffrn_reflns_Laue_measured_fraction_full 0.998
_diffrn_reflns_Laue_measured_fraction_max 0.998
_diffrn_reflns_limit_h_max 16
_diffrn_reflns_limit_h_min -15
_diffrn_reflns_limit_k_max 23
_diffrn_reflns_limit_k_min -23
_diffrn_reflns_limit_l_max 28
_diffrn_reflns_limit_l_min -29
_diffrn_reflns_number 46284
_diffrn_reflns_point_group_measured_fraction_full 0.998
_diffrn_reflns_point_group_measured_fraction_max 0.998
_diffrn_reflns_theta_full 25.242
_diffrn_reflns_theta_max 26.000
_diffrn_reflns_theta_min 3.124
_diffrn_standards_interval_count .
_diffrn_standards_number 0
_exptl_absorpt_coefficient_mu 10.268
_exptl_absorpt_correction_T_max 0.477
_exptl_absorpt_correction_T_min 0.221
_exptl_absorpt_correction_type multi-scan
_exptl_absorpt_process_details 'ABSCOR (Rigaku, 1995)'
_exptl_crystal_colour green
_exptl_crystal_density_diffrn 2.012
_exptl_crystal_density_method 'not measured'
_exptl_crystal_description chunk
_exptl_crystal_F_000 3268.00
_exptl_crystal_size_max 0.165
_exptl_crystal_size_mid 0.131
_exptl_crystal_size_min 0.072
_refine_diff_density_max 0.85
_refine_diff_density_min -1.19
_refine_ls_extinction_method none
_refine_ls_goodness_of_fit_ref 1.061
_refine_ls_hydrogen_treatment constr
_refine_ls_number_parameters 368
_refine_ls_number_reflns 5667
_refine_ls_number_restraints 321
_refine_ls_R_factor_all 0.0532
_refine_ls_R_factor_gt 0.0380
_refine_ls_shift/su_max 0.002
_refine_ls_structure_factor_coef Fsqd
_refine_ls_weighting_details 'w = 1/[\s^2^(Fo^2^)+43.4568P] where P=(Fo^2^+2Fc^2^)/3'
_refine_ls_weighting_scheme calc
_refine_ls_wR_factor_gt 0.0701
_refine_ls_wR_factor_ref 0.0749
_reflns_number_gt 4553
_reflns_number_total 5667
_reflns_threshold_expression F^2^>2.0\s(F^2^)
_cod_data_source_file c6cc03541h2.cif
_cod_data_source_block MIN-ronbun-1-rac-binaphthyl
_cod_database_code 7119030
_cod_duplicate_entry 7119032

loop_
_space_group_symop_id
_space_group_symop_operation_xyz
1 +X,+Y,+Z
2 1/2-X,1/2+Y,+Z
3 +X,-Y,1/2+Z
4 1/2-X,1/2-Y,1/2+Z
5 -X,-Y,-Z
6 1/2+X,1/2-Y,-Z
7 -X,+Y,1/2-Z
8 1/2+X,1/2+Y,1/2-Z

loop_
_atom_site_label
_atom_site_type_symbol
_atom_site_fract_x
_atom_site_fract_y
_atom_site_fract_z
_atom_site_U_iso_or_equiv
_atom_site_adp_type
_atom_site_occupancy
_atom_site_site_symmetry_order
_atom_site_calc_flag
_atom_site_refinement_flags_posn
_atom_site_refinement_flags_adp
_atom_site_refinement_flags_occupancy
_atom_site_disorder_assembly
_atom_site_disorder_group
Au1 Au 0.37704(2) 0.35318(2) 0.83822(2) 0.03426(9) Uani 1 1 d . . . . .
Au2 Au 0.53344(2) 0.20341(2) 0.68122(2) 0.03420(9) Uani 1 1 d . . . . .
N35 N 0.3611(4) 0.4074(3) 0.7138(3) 0.0330(14) Uani 1 1 d . U . . .
N37 N 0.3131(5) 0.2655(3) 0.6617(3) 0.0334(14) Uani 1 1 d . U . . .
C3 C 0.3545(5) 0.4307(4) 0.6570(3) 0.0332(16) Uani 1 1 d . U . . .
C4 C 0.4287(6) 0.4799(4) 0.6386(4) 0.0406(18) Uani 1 1 d . U . . .
H4 H 0.4824 0.4951 0.6629 0.049 Uiso 1 1 calc R U . . .
C5 C 0.4207(6) 0.5047(5) 0.5849(4) 0.0479(19) Uani 1 1 d . U . . .
H5 H 0.4685 0.5395 0.5722 0.057 Uiso 1 1 calc R U . . .
C6 C 0.3437(6) 0.4808(5) 0.5470(4) 0.0451(19) Uani 1 1 d . U . . .
C7 C 0.3385(7) 0.5050(6) 0.4907(4) 0.063(2) Uani 1 1 d . U . . .
H7 H 0.3852 0.5403 0.4777 0.076 Uiso 1 1 calc R U . . .
C8 C 0.2672(8) 0.4784(6) 0.4551(4) 0.069(3) Uani 1 1 d . U . . .
H8 H 0.2651 0.4948 0.4171 0.083 Uiso 1 1 calc R U . . .
C9 C 0.1971(8) 0.4275(6) 0.4729(4) 0.064(3) Uani 1 1 d . U . . .
H9 H 0.1483 0.4091 0.4468 0.077 Uiso 1 1 calc R U . . .
C10 C 0.1976(7) 0.4035(5) 0.5278(3) 0.048(2) Uani 1 1 d . U . . .
H10 H 0.1486 0.3691 0.5398 0.057 Uiso 1 1 calc R U . . .
C11 C 0.2715(6) 0.4303(4) 0.5670(3) 0.0400(18) Uani 1 1 d . U . . .
C12 C 0.2752(5) 0.4068(4) 0.6242(3) 0.0302(15) Uani 1 1 d . U . . .
C13 C 0.2124(5) 0.2922(4) 0.6640(3) 0.0336(16) Uani 1 1 d . U . . .
C14 C 0.1933(5) 0.3598(4) 0.6472(3) 0.0294(15) Uani 1 1 d . U . . .
C15 C 0.0907(5) 0.3862(4) 0.6539(3) 0.0305(15) Uani 1 1 d . U . . .
C16 C 0.0652(6) 0.4586(4) 0.6450(3) 0.0394(18) Uani 1 1 d . U . . .
H16 H 0.1167 0.4907 0.6325 0.047 Uiso 1 1 calc R U . . .
C17 C -0.0325(6) 0.4836(5) 0.6540(4) 0.049(2) Uani 1 1 d . U . . .
H17 H -0.0476 0.5327 0.6485 0.058 Uiso 1 1 calc R U . . .
C18 C -0.1096(6) 0.4367(5) 0.6714(4) 0.048(2) Uani 1 1 d . U . . .
H18 H -0.1774 0.4539 0.6769 0.058 Uiso 1 1 calc R U . . .
C19 C -0.0878(6) 0.3659(5) 0.6806(4) 0.046(2) Uani 1 1 d . U . . .
H19 H -0.1411 0.3344 0.6918 0.055 Uiso 1 1 calc R U . . .
C20 C 0.0129(6) 0.3391(4) 0.6736(3) 0.0364(17) Uani 1 1 d . U . . .
C21 C 0.0375(6) 0.2677(5) 0.6855(3) 0.0394(18) Uani 1 1 d . U . . .
H21 H -0.0158 0.2356 0.6957 0.047 Uiso 1 1 calc R U . . .
C22 C 0.1373(6) 0.2427(4) 0.6827(3) 0.0353(16) Uani 1 1 d . U . . .
H22 H 0.1545 0.1951 0.6927 0.042 Uiso 1 1 calc R U . . .
C23 C 0.6681(6) 0.1551(4) 0.6977(3) 0.0350(17) Uani 1 1 d . U . . .
C24 C 0.6771(6) 0.1084(4) 0.7438(3) 0.0414(19) Uani 1 1 d . U . . .
H24 H 0.6192 0.1011 0.7675 0.050 Uiso 1 1 calc R U . . .
C25 C 0.7675(7) 0.0721(5) 0.7562(4) 0.052(2) Uani 1 1 d . U . . .
H25 H 0.7714 0.0423 0.7887 0.062 Uiso 1 1 calc R U . . .
C26 C 0.8509(6) 0.0796(5) 0.7214(4) 0.052(2) Uani 1 1 d . U . . .
H26 H 0.9123 0.0543 0.7294 0.062 Uiso 1 1 calc R U . . .
C27 C 0.8459(6) 0.1230(5) 0.6756(4) 0.050(2) Uani 1 1 d . U . . .
H27 H 0.9038 0.1276 0.6515 0.060 Uiso 1 1 calc R U . . .
C28 C 0.7551(6) 0.1616(4) 0.6634(4) 0.0427(19) Uani 1 1 d . U . . .
H28 H 0.7532 0.1924 0.6314 0.051 Uiso 1 1 calc R U . . .
C29 C 0.3878(8) 0.3266(4) 0.9208(4) 0.049(2) Uani 1 1 d . U . . .
C30 C 0.4833(8) 0.3245(5) 0.9481(3) 0.054(2) Uani 1 1 d . U . . .
H30 H 0.5431 0.3347 0.9266 0.064 Uiso 1 1 calc R U . . .
C31 C 0.4944(11) 0.3084(5) 1.0050(4) 0.077(3) Uani 1 1 d . U . . .
H31 H 0.5600 0.3088 1.0225 0.092 Uiso 1 1 calc R U . . .
C32 C 0.4074(13) 0.2919(7) 1.0357(5) 0.106(4) Uani 1 1 d . U . . .
H32 H 0.4137 0.2786 1.0744 0.127 Uiso 1 1 calc R U . . .
C33 C 0.3111(12) 0.2943(7) 1.0111(5) 0.106(4) Uani 1 1 d . U . . .
H33 H 0.2518 0.2853 1.0334 0.127 Uiso 1 1 calc R U . . .
C34 C 0.3008(9) 0.3102(6) 0.9532(4) 0.074(3) Uani 1 1 d . U . . .
H34 H 0.2349 0.3098 0.9360 0.089 Uiso 1 1 calc R U . . .
C36 C 0.3668(5) 0.3854(4) 0.7590(3) 0.0335(17) Uani 1 1 d . U . . .
C38 C 0.3939(6) 0.2426(4) 0.6668(3) 0.0391(19) Uani 1 1 d . U . . .
C41 C 0.440(5) 0.151(4) 0.5410(18) 0.267(4) Uani 0.25 1 d G U P A -1
H41A H 0.4357 0.2032 0.5364 0.320 Uiso 0.25 1 calc R U P A -1
H41B H 0.5049 0.1389 0.5606 0.320 Uiso 0.25 1 calc R U P A -1
Cl39 Cl 0.3190(13) 0.1140(7) 0.5851(7) 0.125(3) Uani 0.25 1 d G U P A -1
Cl40 Cl 0.4339(18) 0.107(2) 0.4735(9) 0.267(5) Uani 0.25 1 d G U P A -1

loop_
_atom_site_aniso_label
_atom_site_aniso_U_11
_atom_site_aniso_U_22
_atom_site_aniso_U_33
_atom_site_aniso_U_23
_atom_site_aniso_U_13
_atom_site_aniso_U_12
Au1 0.03582(16) 0.03485(17) 0.03210(16) -0.00117(13) 0.00283(13) 0.00009(13)
Au2 0.03082(16) 0.03095(16) 0.04081(17) 0.00240(14) -0.00315(13) 0.00281(12)
N35 0.027(3) 0.036(4) 0.036(3) 0.000(3) -0.003(3) 0.000(3)
N37 0.034(3) 0.036(3) 0.030(3) 0.004(3) -0.007(3) 0.004(3)
C3 0.031(4) 0.035(4) 0.034(4) 0.007(3) 0.006(3) 0.007(3)
C4 0.029(4) 0.039(5) 0.054(4) -0.004(4) 0.005(3) 0.001(3)
C5 0.045(5) 0.039(5) 0.060(5) 0.010(4) 0.016(4) 0.003(4)
C6 0.043(4) 0.050(5) 0.043(4) 0.013(4) 0.014(3) 0.011(3)
C7 0.064(6) 0.066(6) 0.060(5) 0.030(5) 0.022(4) 0.014(5)
C8 0.081(7) 0.088(8) 0.038(5) 0.031(5) 0.006(4) 0.025(5)
C9 0.067(6) 0.089(8) 0.038(5) 0.006(5) -0.005(4) 0.012(5)
C10 0.049(5) 0.060(6) 0.035(4) 0.005(4) -0.004(4) 0.008(4)
C11 0.041(4) 0.043(5) 0.036(4) 0.009(3) 0.005(3) 0.012(3)
C12 0.031(4) 0.029(4) 0.031(3) 0.004(3) 0.003(3) 0.008(3)
C13 0.034(3) 0.042(4) 0.025(4) 0.005(3) -0.001(3) 0.004(3)
C14 0.029(3) 0.035(4) 0.024(4) 0.002(3) 0.002(3) -0.001(3)
C15 0.023(3) 0.045(4) 0.024(4) 0.000(3) -0.002(3) 0.005(3)
C16 0.034(4) 0.041(4) 0.043(5) 0.005(4) 0.002(3) 0.007(3)
C17 0.042(4) 0.051(5) 0.053(5) 0.017(4) 0.004(4) 0.019(3)
C18 0.030(4) 0.064(5) 0.050(5) 0.003(4) 0.004(4) 0.008(4)
C19 0.028(4) 0.063(5) 0.046(5) -0.001(4) 0.006(4) -0.004(3)
C20 0.035(4) 0.047(4) 0.027(4) -0.003(3) 0.002(3) 0.002(3)
C21 0.029(4) 0.049(4) 0.040(4) -0.005(4) 0.005(4) -0.008(3)
C22 0.042(4) 0.033(4) 0.030(4) 0.005(3) -0.003(3) -0.005(3)
C23 0.035(4) 0.032(4) 0.037(4) -0.007(3) -0.005(3) -0.009(3)
C24 0.037(4) 0.038(5) 0.049(5) -0.003(4) -0.004(4) 0.006(3)
C25 0.049(5) 0.045(5) 0.062(6) -0.007(4) -0.009(4) 0.015(4)
C26 0.035(4) 0.047(5) 0.073(6) -0.018(4) -0.014(4) 0.010(4)
C27 0.030(4) 0.048(5) 0.072(6) -0.017(4) 0.010(4) 0.001(4)
C28 0.042(4) 0.039(5) 0.047(5) 0.000(4) 0.001(4) 0.002(3)
C29 0.075(6) 0.035(5) 0.038(5) -0.004(4) 0.010(4) -0.008(4)
C30 0.086(6) 0.049(5) 0.026(4) -0.003(4) -0.004(4) 0.004(5)
C31 0.141(8) 0.053(6) 0.038(5) -0.002(5) -0.014(5) -0.005(6)
C32 0.185(11) 0.099(9) 0.034(6) 0.007(6) 0.008(6) -0.045(10)
C33 0.159(9) 0.107(9) 0.051(6) -0.001(7) 0.032(6) -0.077(9)
C34 0.105(7) 0.068(7) 0.049(5) -0.011(5) 0.025(5) -0.038(6)
C36 0.029(4) 0.038(4) 0.034(4) -0.002(3) -0.004(3) -0.009(3)
C38 0.043(4) 0.039(5) 0.036(4) 0.012(4) -0.014(4) -0.003(3)
C41 0.131(5) 0.427(12) 0.243(4) -0.044(3) 0.018(4) -0.011(6)
Cl39 0.148(5) 0.061(7) 0.168(7) -0.013(7) -0.044(4) 0.014(5)
Cl40 0.132(7) 0.427(12) 0.243(3) -0.045(4) 0.018(5) -0.011(7)

loop_
_atom_type_symbol
_atom_type_description
_atom_type_scat_dispersion_real
_atom_type_scat_dispersion_imag
_atom_type_scat_source
C C 0.0033 0.0016
;
International Tables for Crystallography
(Vol. C, Tables 4.2.6.8 and 6.1.1.4)
;
H H 0.0000 0.0000
;
International Tables for Crystallography
(Vol. C, Table 6.1.1.4)
;
Au Au -2.0133 8.8022
;
International Tables for Crystallography
(Vol. C, Tables 4.2.6.8 and 6.1.1.4)
;
N N 0.0061 0.0033
;
International Tables for Crystallography
(Vol. C, Tables 4.2.6.8 and 6.1.1.4)
;
Cl Cl 0.1484 0.1585
;
International Tables for Crystallography
(Vol. C, Tables 4.2.6.8 and 6.1.1.4)
;

loop_
_geom_angle_atom_site_label_1
_geom_angle_atom_site_label_2
_geom_angle_atom_site_label_3
_geom_angle
_geom_angle_site_symmetry_1
_geom_angle_site_symmetry_3
C36 N35 C3 176.8(8) . .
C38 N37 C13 171.6(7) . .
C12 C3 C4 124.1(7) . .
C12 C3 N35 118.9(7) . .
C4 C3 N35 117.0(7) . .
C5 C4 C3 117.5(8) . .
C4 C5 C6 122.4(8) . .
C7 C6 C11 119.9(9) . .
C7 C6 C5 121.9(9) . .
C11 C6 C5 118.2(8) . .
C8 C7 C6 120.2(9) . .
C7 C8 C9 121.4(9) . .
C10 C9 C8 120.5(10) . .
C9 C10 C11 120.0(9) . .
C6 C11 C12 120.1(8) . .
C6 C11 C10 117.9(7) . .
C12 C11 C10 122.0(8) . .
C3 C12 C11 117.5(7) . .
C3 C12 C14 122.1(6) . .
C11 C12 C14 120.4(7) . .
C14 C13 N37 119.7(7) . .
C14 C13 C22 125.2(7) . .
N37 C13 C22 115.1(7) . .
C13 C14 C15 117.6(7) . .
C13 C14 C12 122.0(6) . .
C15 C14 C12 120.4(7) . .
C16 C15 C20 118.4(7) . .
C16 C15 C14 122.3(7) . .
C20 C15 C14 119.2(7) . .
C17 C16 C15 121.5(8) . .
C16 C17 C18 119.9(8) . .
C19 C18 C17 120.3(8) . .
C18 C19 C20 121.1(8) . .
C21 C20 C19 121.8(7) . .
C21 C20 C15 119.5(7) . .
C19 C20 C15 118.7(7) . .
C22 C21 C20 121.8(7) . .
C21 C22 C13 116.3(7) . .
C28 C23 C24 115.9(7) . .
C28 C23 Au2 123.8(6) . .
C24 C23 Au2 120.2(6) . .
C25 C24 C23 122.6(8) . .
C26 C25 C24 119.7(9) . .
C27 C26 C25 120.1(8) . .
C26 C27 C28 120.6(8) . .
C23 C28 C27 121.0(8) . .
C30 C29 C34 117.5(9) . .
C30 C29 Au1 120.9(7) . .
C34 C29 Au1 121.6(8) . .
C31 C30 C29 123.0(10) . .
C32 C31 C30 118.2(12) . .
C31 C32 C33 121.1(11) . .
C32 C33 C34 120.1(12) . .
C29 C34 C33 120.0(12) . .
N35 C36 Au1 176.7(7) . .
N37 C38 Au2 176.3(7) . .
Cl40 C41 Cl39 105.7 . .

loop_
_geom_bond_atom_site_label_1
_geom_bond_atom_site_label_2
_geom_bond_distance
_geom_bond_site_symmetry_2
N35 C36 1.145(9) .
N35 C3 1.414(9) .
N37 C38 1.145(9) .
N37 C13 1.406(9) .
C3 C12 1.367(10) .
C3 C4 1.405(10) .
C4 C5 1.354(11) .
C5 C6 1.419(12) .
C6 C7 1.407(12) .
C6 C11 1.415(11) .
C7 C8 1.349(14) .
C8 C9 1.385(14) .
C9 C10 1.373(12) .
C10 C11 1.426(11) .
C11 C12 1.422(10) .
C12 C14 1.487(10) .
C13 C14 1.349(10) .
C13 C22 1.420(10) .
C14 C15 1.436(9) .
C15 C16 1.411(11) .
C15 C20 1.423(10) .
C16 C17 1.374(10) .
C17 C18 1.396(11) .
C18 C19 1.374(12) .
C19 C20 1.414(10) .
C20 C21 1.405(11) .
C21 C22 1.385(10) .
C23 C28 1.399(11) .
C23 C24 1.401(11) .
C24 C25 1.392(11) .
C25 C26 1.371(12) .
C26 C27 1.353(12) .
C27 C28 1.417(11) .
C29 C30 1.403(13) .
C29 C34 1.403(12) .
C30 C31 1.385(12) .
C31 C32 1.382(17) .
C32 C33 1.385(18) .
C33 C34 1.407(15) .
C41 Cl40 1.7903 .
C41 Cl39 2.0123 .
